data_7232904
loop_
_publ_author_name
'Zhu, Ning'
'Wang, Guo'
'Lin, Sen'
'Li, Zhong-Feng'
'Xin, Xiu-Lan'
'Yang, Yu-Ping'
'Liu, Min'
'Jin, Qiong-Hua'

_publ_section_title
;
 New discovery in crystallography: correlation of terahertz time-domain
 spectra with crystal structures and photoluminescence properties of
 mononuclear/binuclear diimine--Cu(i)-phosphine complexes
;
_journal_issue 29
_journal_name_full CrystEngComm
_journal_page_first 4275
_journal_paper_doi 10.1039/C9CE00729F
_journal_volume 21
_journal_year 2019
_chemical_formula_sum 'C47 H40 Cu F3 N4 O4 P2 S'
_chemical_formula_weight 939.37
_space_group_IT_number 15
_space_group_name_Hall '-C 2yc'
_space_group_name_H-M_alt 'C 1 2/c 1'
_symmetry_cell_setting monoclinic
_symmetry_space_group_name_Hall '-C 2yc'
_symmetry_space_group_name_H-M 'C 1 2/c 1'
_atom_sites_solution_hydrogens geom
_atom_sites_solution_primary direct
_atom_sites_solution_secondary difmap
_audit_creation_method SHELXL-97
_audit_update_record
;
2019-04-29 deposited with the CCDC.    2019-06-13 downloaded from the CCDC.
;
_cell_angle_alpha 90.00
_cell_angle_beta 100.70(3)
_cell_angle_gamma 90.00
_cell_formula_units_Z 8
_cell_length_a 35.509(7)
_cell_length_b 14.305(3)
_cell_length_c 17.104(3)
_cell_measurement_reflns_used 5826
_cell_measurement_temperature 104(2)
_cell_measurement_theta_max 29.43
_cell_measurement_theta_min 3.24
_cell_volume 8537(3)
_computing_cell_refinement
;
CrysAlisPro, Agilent Technologies,
Version 1.171.35.11 (release 16-05-2011 CrysAlis171 .NET)
(compiled May 16 2011,17:55:39)
;
_computing_data_collection
;
CrysAlisPro, Agilent Technologies,
Version 1.171.35.11 (release 16-05-2011 CrysAlis171 .NET)
(compiled May 16 2011,17:55:39)
;
_computing_data_reduction
;
CrysAlisPro, Agilent Technologies,
Version 1.171.35.11 (release 16-05-2011 CrysAlis171 .NET)
(compiled May 16 2011,17:55:39)
;
_computing_molecular_graphics 'Bruker SHELXTL'
_computing_publication_material 'Bruker SHELXTL'
_computing_structure_refinement 'SHELXL-97 (Sheldrick, 1997)'
_computing_structure_solution 'SHELXS-97 (Sheldrick, 1990)'
_diffrn_ambient_temperature 104(2)
_diffrn_measured_fraction_theta_full 0.997
_diffrn_measured_fraction_theta_max 0.997
_diffrn_measurement_device_type 'Xcalibur, Eos, Gemini'
_diffrn_measurement_method '\w scans'
_diffrn_radiation_monochromator graphite
_diffrn_radiation_source 'Enhance (Mo) X-ray Source'
_diffrn_radiation_type MoK\a
_diffrn_radiation_wavelength 0.71073
_diffrn_reflns_av_R_equivalents 0.0387
_diffrn_reflns_av_sigmaI/netI 0.0529
_diffrn_reflns_limit_h_max 35
_diffrn_reflns_limit_h_min -43
_diffrn_reflns_limit_k_max 12
_diffrn_reflns_limit_k_min -17
_diffrn_reflns_limit_l_max 21
_diffrn_reflns_limit_l_min -14
_diffrn_reflns_number 21764
_diffrn_reflns_theta_full 26.00
_diffrn_reflns_theta_max 26.00
_diffrn_reflns_theta_min 3.25
_diffrn_standards_number 0
_exptl_absorpt_coefficient_mu 0.699
_exptl_absorpt_correction_T_max 0.8446
_exptl_absorpt_correction_T_min 0.7970
_exptl_absorpt_correction_type multi-scan
_exptl_absorpt_process_details
;
CrysAlisPro, Agilent Technologies,
Version 1.171.35.11 (release 16-05-2011 CrysAlis171 .NET)
(compiled May 16 2011,17:55:39)
Empirical absorption correction using spherical harmonics,
 implemented in SCALE3 ABSPACK scaling algorithm.
;
_exptl_crystal_colour yellow
_exptl_crystal_density_diffrn 1.462
_exptl_crystal_density_meas ?
_exptl_crystal_density_method 'not measured'
_exptl_crystal_description block
_exptl_crystal_F_000 3872
_exptl_crystal_size_max 0.34
_exptl_crystal_size_mid 0.30
_exptl_crystal_size_min 0.25
_refine_diff_density_max 2.261
_refine_diff_density_min -1.066
_refine_diff_density_rms 0.152
_refine_ls_extinction_method none
_refine_ls_goodness_of_fit_ref 1.090
_refine_ls_hydrogen_treatment constr
_refine_ls_matrix_type full
_refine_ls_number_parameters 561
_refine_ls_number_reflns 8371
_refine_ls_number_restraints 23
_refine_ls_restrained_S_all 1.094
_refine_ls_R_factor_all 0.1491
_refine_ls_R_factor_gt 0.1324
_refine_ls_shift/su_max 0.002
_refine_ls_shift/su_mean 0.000
_refine_ls_structure_factor_coef Fsqd
_refine_ls_weighting_details 'calc w=1/[\s^2^(Fo^2^)+(0.1167P)^2^+208.8950P] where P=(Fo^2^+2Fc^2^)/3'
_refine_ls_weighting_scheme calc
_refine_ls_wR_factor_gt 0.3116
_refine_ls_wR_factor_ref 0.3231
_reflns_number_gt 6940
_reflns_number_total 8371
_reflns_threshold_expression >2sigma(I)
_cod_data_source_file c9ce00729f2.cif
_cod_data_source_block 1
_cod_depositor_comments
;
The following automatic conversions were performed:

'_symmetry_cell_setting' value 'Monoclinic' changed to 'monoclinic'
according to
/home/data/users/saulius/crontab/automatic-downloads/rss-feeds/RSC/lib/dictionaries/cif_core.dic
dictionary named 'cif_core.dic' version 2.4.2 from 2011-04-26.

'_exptl_crystal_density_meas' value 'not measured' was changed to '?'
- the value is perceived as not measured.

Automatic conversion script
Id: cif_fix_values 4973 2017-02-22 13:04:09Z antanas 

 Adding full bibliography for 7232899--7232908.cif.
;
_cod_original_sg_symbol_H-M C2/c
_cod_database_code 7232904

loop_
_symmetry_equiv_pos_as_xyz
'x, y, z'
'-x, y, -z+1/2'
'x+1/2, y+1/2, z'
'-x+1/2, y+1/2, -z+1/2'
'-x, -y, -z'
'x, -y, z-1/2'
'-x+1/2, -y+1/2, -z'
'x+1/2, -y+1/2, z-1/2'

loop_
_atom_site_label
_atom_site_type_symbol
_atom_site_fract_x
_atom_site_fract_y
_atom_site_fract_z
_atom_site_U_iso_or_equiv
_atom_site_adp_type
_atom_site_occupancy
_atom_site_symmetry_multiplicity
_atom_site_calc_flag
_atom_site_refinement_flags
Cu01 Cu 0.62527(2) 0.79958(6) 0.35086(5) 0.0272(2) Uani 1 1 d .
P1 P 0.63377(6) 0.73531(14) 0.47225(11) 0.0415(5) Uani 1 1 d .
P2 P 0.67779(6) 0.75967(18) 0.30369(14) 0.0482(6) Uani 1 1 d .
S1 S 0.61496(8) 0.40717(16) 0.30428(15) 0.0626(6) Uani 1 1 d .
N1 N 0.57679(16) 0.7663(4) 0.2691(3) 0.0279(12) Uani 1 1 d .
N2 N 0.60353(16) 0.9336(4) 0.3239(3) 0.0324(13) Uani 1 1 d .
N3 N 0.50639(16) 1.0891(4) 0.1353(4) 0.0398(16) Uani 1 1 d .
N4 N 0.47637(17) 0.9125(5) 0.0811(3) 0.0373(15) Uani 1 1 d .
C10 C 0.52557(18) 0.8357(5) 0.1732(4) 0.0261(14) Uani 1 1 d .
F3 F 0.5459(2) 0.3179(5) 0.2756(4) 0.088(2) Uani 1 1 d .
C12 C 0.57266(17) 0.9326(5) 0.2636(4) 0.0258(14) Uani 1 1 d .
C11 C 0.55800(18) 0.8423(4) 0.2344(3) 0.0229(13) Uani 1 1 d .
C7 C 0.50701(17) 0.9204(5) 0.1382(4) 0.0294(15) Uani 1 1 d .
C8 C 0.52212(18) 1.0099(5) 0.1659(4) 0.0310(15) Uani 1 1 d .
C9 C 0.55546(19) 1.0155(5) 0.2300(4) 0.0310(15) Uani 1 1 d .
C18 C 0.5640(2) 0.6816(5) 0.2428(4) 0.0348(16) Uani 1 1 d .
H18A H 0.5772 0.6276 0.2659 0.042 Uiso 1 1 calc R
F1 F 0.5643(2) 0.3755(6) 0.3892(4) 0.107(2) Uani 1 1 d .
C16 C 0.5128(2) 0.7465(5) 0.1475(4) 0.0331(16) Uani 1 1 d .
H16A H 0.4912 0.7391 0.1061 0.040 Uiso 1 1 calc R
C17 C 0.5319(2) 0.6702(5) 0.1825(5) 0.0416(18) Uani 1 1 d .
H17A H 0.5233 0.6092 0.1659 0.050 Uiso 1 1 calc R
C5 C 0.47487(19) 1.0818(6) 0.0755(5) 0.045(2) Uani 1 1 d .
O1 O 0.6255(3) 0.4817(7) 0.3472(6) 0.117(3) Uani 1 1 d .
C31 C 0.6556(2) 0.8127(5) 0.5524(4) 0.0400(18) Uani 1 1 d .
C13 C 0.5705(2) 1.1007(5) 0.2592(5) 0.043(2) Uani 1 1 d .
H13A H 0.5598 1.1576 0.2366 0.052 Uiso 1 1 calc R
C6 C 0.4599(2) 0.9931(6) 0.0485(5) 0.046(2) Uani 1 1 d .
C15 C 0.6169(2) 1.0174(5) 0.3521(5) 0.048(2) Uani 1 1 d .
H15A H 0.6381 1.0191 0.3950 0.057 Uiso 1 1 calc R
C14 C 0.6012(2) 1.1011(5) 0.3217(6) 0.049(2) Uani 1 1 d .
H14A H 0.6115 1.1587 0.3438 0.059 Uiso 1 1 calc R
C4 C 0.4566(2) 1.1636(7) 0.0402(6) 0.061(3) Uani 1 1 d .
H4B H 0.4660 1.2237 0.0579 0.074 Uiso 1 1 calc R
C43 C 0.7008(2) 0.6576(7) 0.3569(7) 0.068(3) Uani 1 1 d .
H43A H 0.6857 0.6012 0.3376 0.082 Uiso 1 1 calc R
H43B H 0.7266 0.6500 0.3438 0.082 Uiso 1 1 calc R
C38 C 0.5923(3) 0.6823(6) 0.5083(4) 0.059(3) Uani 1 1 d .
C45 C 0.6686(3) 0.6401(6) 0.4825(6) 0.060(3) Uani 1 1 d .
H45A H 0.6763 0.6242 0.5396 0.072 Uiso 1 1 calc R
H45B H 0.6562 0.5842 0.4548 0.072 Uiso 1 1 calc R
C44 C 0.7047(3) 0.6632(7) 0.4490(6) 0.073(3) Uani 1 1 d .
H44A H 0.7254 0.6198 0.4732 0.087 Uiso 1 1 calc R
H44B H 0.7131 0.7272 0.4661 0.087 Uiso 1 1 calc R
C36 C 0.6549(2) 0.7957(7) 0.6321(5) 0.052(2) Uani 1 1 d .
H36A H 0.6414 0.7432 0.6468 0.063 Uiso 1 1 calc R
C1 C 0.4270(2) 0.9891(8) -0.0134(5) 0.063(3) Uani 1 1 d .
H1A H 0.4167 0.9302 -0.0323 0.075 Uiso 1 1 calc R
O3 O 0.6291(2) 0.3220(6) 0.3191(11) 0.164(7) Uani 1 1 d .
C47 C 0.5620(3) 0.3954(6) 0.3064(8) 0.090(4) Uani 1 1 d .
C3 C 0.4101(2) 1.0701(9) -0.0457(6) 0.071(3) Uani 1 1 d .
H3C H 0.3879 1.0673 -0.0861 0.085 Uiso 1 1 calc R
F2 F 0.5447(3) 0.4648(6) 0.2889(10) 0.208(6) Uani 1 1 d .
C2 C 0.4254(2) 1.1549(8) -0.0197(6) 0.068(3) Uani 1 1 d .
H2A H 0.4139 1.2100 -0.0443 0.082 Uiso 1 1 calc R
C29 C 0.6470(3) 0.6499(10) 0.0530(8) 0.088(3) Uani 1 1 d U
H29A H 0.6405 0.6259 0.0005 0.106 Uiso 1 1 calc R
C26 C 0.6685(3) 0.7182(11) 0.2022(7) 0.085(3) Uani 1 1 d U
C34 C 0.6924(3) 0.9345(8) 0.6684(6) 0.071(3) Uani 1 1 d .
H34A H 0.7040 0.9774 0.7080 0.085 Uiso 1 1 calc R
C19 C 0.7174(3) 0.8449(10) 0.3124(5) 0.073(3) Uani 1 1 d U
C37 C 0.5702(3) 0.7314(8) 0.5591(6) 0.062(3) Uani 1 1 d .
H37A H 0.5770 0.7933 0.5763 0.074 Uiso 1 1 calc R
C32 C 0.6748(3) 0.8903(8) 0.5321(6) 0.072(3) Uani 1 1 d .
H32A H 0.6751 0.9027 0.4777 0.087 Uiso 1 1 calc R
C22 C 0.7808(3) 0.9084(8) 0.3026(7) 0.083(3) Uani 1 1 d DU
H22 H 0.8050 0.9033 0.2869 0.099 Uiso 1 1 calc R
O2 O 0.6113(4) 0.4127(11) 0.2192(7) 0.165(5) Uani 1 1 d .
C42 C 0.5398(3) 0.6884(8) 0.5821(7) 0.070(3) Uani 1 1 d .
H42A H 0.5243 0.7215 0.6125 0.084 Uiso 1 1 calc R
C25 C 0.6765(3) 0.7643(11) 0.1406(5) 0.092(3) Uani 1 1 d DU
H25 H 0.6896 0.8223 0.1495 0.111 Uiso 1 1 calc R
C27 C 0.6469(3) 0.6290(10) 0.1884(7) 0.091(3) Uani 1 1 d U
H27A H 0.6411 0.5947 0.2323 0.109 Uiso 1 1 calc R
C39 C 0.5786(3) 0.5966(10) 0.4837(7) 0.087(4) Uani 1 1 d .
H39A H 0.5907 0.5633 0.4472 0.104 Uiso 1 1 calc R
C30 C 0.6662(3) 0.7309(11) 0.0617(6) 0.097(3) Uani 1 1 d DU
H30 H 0.6726 0.7638 0.0177 0.116 Uiso 1 1 calc R
C35 C 0.6738(3) 0.8551(9) 0.6900(6) 0.078(3) Uani 1 1 d .
H35A H 0.6742 0.8420 0.7446 0.094 Uiso 1 1 calc R
C41 C 0.5316(5) 0.5976(10) 0.5612(8) 0.113(5) Uani 1 1 d .
H41A H 0.5137 0.5652 0.5861 0.136 Uiso 1 1 calc R
O4 O 0.7040(4) 0.2753(9) 0.3869(7) 0.170(6) Uani 1 1 d D
H4 H 0.6958 0.2830 0.3380 0.255 Uiso 1 1 calc R
C33 C 0.6937(4) 0.9504(10) 0.5901(7) 0.092(4) Uani 1 1 d .
H33A H 0.7075 1.0024 0.5755 0.110 Uiso 1 1 calc R
C40 C 0.5468(3) 0.5542(10) 0.5097(9) 0.104(5) Uani 1 1 d .
H40A H 0.5372 0.4953 0.4893 0.124 Uiso 1 1 calc R
C24 C 0.7124(4) 0.9320(9) 0.3472(6) 0.096(4) Uani 1 1 d U
H24A H 0.6886 0.9407 0.3640 0.115 Uiso 1 1 calc R
C21 C 0.7691(4) 0.9863(12) 0.3395(7) 0.097(4) Uani 1 1 d U
H21A H 0.7881 1.0334 0.3514 0.117 Uiso 1 1 calc R
C28 C 0.6355(4) 0.5965(12) 0.1138(8) 0.098(3) Uani 1 1 d U
H28A H 0.6207 0.5411 0.1029 0.118 Uiso 1 1 calc R
C23 C 0.7375(4) 1.0067(12) 0.3603(8) 0.106(5) Uani 1 1 d .
H23A H 0.7320 1.0651 0.3819 0.127 Uiso 1 1 calc R
C20 C 0.7527(3) 0.8369(10) 0.2909(7) 0.126(7) Uani 1 1 d D
H20 H 0.7586 0.7802 0.2669 0.151 Uiso 1 1 calc R
C46 C 0.7234(4) 0.3618(10) 0.4210(8) 0.125(6) Uani 1 1 d D
H46A H 0.7080 0.3917 0.4560 0.188 Uiso 1 1 calc R
H46B H 0.7263 0.4047 0.3779 0.188 Uiso 1 1 calc R
H46C H 0.7487 0.3460 0.4517 0.188 Uiso 1 1 calc R

loop_
_atom_site_aniso_label
_atom_site_aniso_U_11
_atom_site_aniso_U_22
_atom_site_aniso_U_33
_atom_site_aniso_U_23
_atom_site_aniso_U_13
_atom_site_aniso_U_12
Cu01 0.0309(4) 0.0207(4) 0.0280(4) 0.0014(3) 0.0008(3) 0.0032(3)
P1 0.0570(12) 0.0310(9) 0.0290(9) 0.0065(8) -0.0118(8) -0.0083(9)
P2 0.0299(9) 0.0654(14) 0.0497(12) -0.0209(11) 0.0080(8) 0.0016(9)
S1 0.0970(17) 0.0329(11) 0.0721(14) -0.0014(10) 0.0529(13) 0.0050(11)
N1 0.034(3) 0.021(3) 0.029(3) -0.002(2) 0.006(2) -0.003(2)
N2 0.033(3) 0.025(3) 0.035(3) -0.007(2) -0.005(2) 0.001(2)
N3 0.022(3) 0.037(3) 0.060(4) 0.023(3) 0.006(3) -0.003(2)
N4 0.031(3) 0.048(4) 0.032(3) 0.013(3) 0.001(2) -0.014(3)
C10 0.031(3) 0.028(3) 0.022(3) 0.004(2) 0.011(2) -0.012(3)
F3 0.092(5) 0.080(5) 0.092(5) -0.015(4) 0.016(4) -0.011(4)
C12 0.021(3) 0.026(3) 0.031(3) -0.001(3) 0.006(2) -0.008(2)
C11 0.030(3) 0.020(3) 0.020(3) 0.003(2) 0.008(2) -0.002(2)
C7 0.022(3) 0.040(4) 0.027(3) 0.012(3) 0.003(2) -0.011(3)
C8 0.025(3) 0.026(3) 0.042(4) 0.011(3) 0.006(3) -0.006(3)
C9 0.027(3) 0.024(3) 0.041(4) 0.009(3) 0.004(3) -0.005(3)
C18 0.040(4) 0.018(3) 0.045(4) -0.002(3) 0.006(3) -0.002(3)
F1 0.122(5) 0.122(6) 0.095(5) -0.018(4) 0.064(4) -0.067(5)
C16 0.037(4) 0.033(4) 0.029(3) -0.001(3) 0.006(3) -0.012(3)
C17 0.057(4) 0.024(3) 0.044(4) -0.015(3) 0.013(3) -0.021(3)
C5 0.020(3) 0.056(5) 0.058(4) 0.035(4) 0.008(3) 0.000(3)
O1 0.112(6) 0.120(7) 0.142(7) -0.064(6) 0.080(5) -0.075(5)
C31 0.041(4) 0.040(4) 0.034(4) -0.002(3) -0.007(3) -0.001(3)
C13 0.035(4) 0.020(3) 0.072(5) 0.008(4) 0.003(4) -0.002(3)
C6 0.030(3) 0.068(5) 0.039(4) 0.030(4) 0.005(3) -0.012(4)
C15 0.037(4) 0.029(4) 0.067(5) -0.024(4) -0.016(4) -0.003(3)
C14 0.036(4) 0.022(3) 0.085(6) -0.013(4) -0.004(4) 0.000(3)
C4 0.031(4) 0.064(5) 0.092(7) 0.049(5) 0.017(4) 0.011(4)
C43 0.027(4) 0.063(6) 0.112(8) -0.035(6) 0.006(4) 0.007(4)
C38 0.113(7) 0.043(5) 0.021(3) -0.001(3) 0.011(4) -0.036(5)
C45 0.075(6) 0.030(4) 0.060(5) 0.006(4) -0.024(5) 0.010(4)
C44 0.067(6) 0.038(5) 0.090(7) -0.016(5) -0.044(5) 0.024(4)
C36 0.046(4) 0.062(5) 0.051(5) -0.019(4) 0.015(4) -0.009(4)
C1 0.038(4) 0.099(8) 0.047(5) 0.029(5) -0.001(4) -0.017(5)
O3 0.050(5) 0.046(5) 0.39(2) -0.031(8) 0.015(8) -0.004(4)
C47 0.113(7) 0.017(4) 0.172(10) 0.012(5) 0.110(7) 0.011(4)
C3 0.023(4) 0.123(9) 0.062(5) 0.057(6) -0.001(4) -0.008(5)
F2 0.107(6) 0.075(5) 0.460(19) 0.118(8) 0.100(9) 0.022(5)
C2 0.032(4) 0.095(7) 0.079(6) 0.060(6) 0.018(4) 0.020(5)
C29 0.061(6) 0.124(7) 0.076(5) -0.005(5) 0.005(5) 0.055(5)
C26 0.038(4) 0.148(8) 0.068(4) -0.042(5) 0.008(4) 0.025(5)
C34 0.049(5) 0.089(7) 0.073(6) -0.046(6) 0.005(5) -0.020(5)
C19 0.047(5) 0.135(8) 0.035(4) 0.025(5) 0.000(4) -0.017(6)
C37 0.062(6) 0.062(6) 0.063(6) 0.007(5) 0.014(5) 0.018(5)
C32 0.092(7) 0.073(7) 0.043(5) 0.007(5) -0.011(5) -0.034(6)
C22 0.051(5) 0.123(7) 0.071(5) 0.042(5) 0.004(4) 0.009(5)
O2 0.194(11) 0.221(14) 0.100(7) -0.031(8) 0.078(7) -0.098(10)
C42 0.051(5) 0.074(7) 0.086(7) 0.005(6) 0.013(5) 0.001(5)
C25 0.039(5) 0.171(8) 0.064(5) -0.011(5) 0.003(4) 0.039(5)
C27 0.073(7) 0.123(7) 0.073(4) -0.046(5) 0.003(5) 0.030(5)
C39 0.071(6) 0.113(10) 0.087(7) -0.044(7) 0.040(6) -0.018(7)
C30 0.068(6) 0.146(8) 0.078(5) -0.013(6) 0.020(5) 0.040(6)
C35 0.083(7) 0.116(9) 0.041(5) -0.039(6) 0.024(5) -0.023(7)
C41 0.164(12) 0.101(9) 0.097(8) -0.063(7) 0.079(8) -0.062(9)
O4 0.181(12) 0.231(15) 0.109(8) -0.070(9) 0.057(8) -0.053(11)
C33 0.092(8) 0.093(9) 0.077(8) -0.010(7) -0.019(6) -0.051(7)
C40 0.075(7) 0.090(9) 0.162(12) -0.057(9) 0.061(8) -0.030(6)
C24 0.133(9) 0.111(7) 0.039(5) 0.008(5) 0.002(5) -0.094(7)
C21 0.076(8) 0.133(10) 0.070(7) 0.034(7) -0.018(6) 0.013(8)
C28 0.074(7) 0.141(9) 0.084(6) -0.047(5) 0.025(6) 0.011(6)
C23 0.109(10) 0.135(12) 0.068(7) 0.032(8) 0.004(7) -0.057(9)
C20 0.037(5) 0.26(2) 0.077(7) 0.069(10) 0.008(5) 0.026(9)
C46 0.122(11) 0.180(17) 0.088(9) -0.008(10) 0.054(8) -0.058(12)

loop_
_atom_type_symbol
_atom_type_description
_atom_type_scat_dispersion_real
_atom_type_scat_dispersion_imag
_atom_type_scat_source
C C 0.0033 0.0016 'International Tables Vol C Tables 4.2.6.8 and 6.1.1.4'
H H 0.0000 0.0000 'International Tables Vol C Tables 4.2.6.8 and 6.1.1.4'
N N 0.0061 0.0033 'International Tables Vol C Tables 4.2.6.8 and 6.1.1.4'
O O 0.0106 0.0060 'International Tables Vol C Tables 4.2.6.8 and 6.1.1.4'
F F 0.0171 0.0103 'International Tables Vol C Tables 4.2.6.8 and 6.1.1.4'
P P 0.1023 0.0942 'International Tables Vol C Tables 4.2.6.8 and 6.1.1.4'
S S 0.1246 0.1234 'International Tables Vol C Tables 4.2.6.8 and 6.1.1.4'
Cu Cu 0.3201 1.2651 'International Tables Vol C Tables 4.2.6.8 and 6.1.1.4'

loop_
_geom_angle_atom_site_label_1
_geom_angle_atom_site_label_2
_geom_angle_atom_site_label_3
_geom_angle
N1 Cu01 N2 80.5(2)
N1 Cu01 P1 119.06(17)
N2 Cu01 P1 124.26(18)
N1 Cu01 P2 110.06(17)
N2 Cu01 P2 116.96(19)
P1 Cu01 P2 104.56(10)
C31 P1 C45 101.3(4)
C31 P1 C38 104.5(4)
C45 P1 C38 103.2(5)
C31 P1 Cu01 114.5(3)
C45 P1 Cu01 111.6(3)
C38 P1 Cu01 119.7(3)
C26 P2 C43 101.6(6)
C26 P2 C19 107.1(5)
C43 P2 C19 103.0(5)
C26 P2 Cu01 114.5(3)
C43 P2 Cu01 110.4(3)
C19 P2 Cu01 118.4(4)
O1 S1 O3 125.7(8)
O1 S1 O2 119.1(8)
O3 S1 O2 101.8(10)
O1 S1 C47 104.0(5)
O3 S1 C47 104.9(5)
O2 S1 C47 96.9(7)
C18 N1 C11 118.0(6)
C18 N1 Cu01 128.6(5)
C11 N1 Cu01 113.2(4)
C15 N2 C12 117.6(6)
C15 N2 Cu01 130.4(5)
C12 N2 Cu01 111.8(4)
C8 N3 C5 117.0(6)
C7 N4 C6 117.4(6)
C16 C10 C11 117.8(6)
C16 C10 C7 122.4(6)
C11 C10 C7 119.8(6)
N2 C12 C9 121.9(6)
N2 C12 C11 117.4(6)
C9 C12 C11 120.6(6)
N1 C11 C10 122.8(6)
N1 C11 C12 116.7(5)
C10 C11 C12 120.6(6)
N4 C7 C8 121.7(6)
N4 C7 C10 118.7(6)
C8 C7 C10 119.6(5)
N3 C8 C7 121.8(6)
N3 C8 C9 118.2(6)
C7 C8 C9 119.9(6)
C13 C9 C12 119.0(6)
C13 C9 C8 121.6(6)
C12 C9 C8 119.4(6)
N1 C18 C17 122.0(6)
N1 C18 H18A 119.0
C17 C18 H18A 119.0
C17 C16 C10 119.2(6)
C17 C16 H16A 120.4
C10 C16 H16A 120.4
C16 C17 C18 120.1(6)
C16 C17 H17A 119.9
C18 C17 H17A 119.9
N3 C5 C4 120.0(8)
N3 C5 C6 120.9(7)
C4 C5 C6 119.1(7)
C32 C31 C36 119.0(8)
C32 C31 P1 117.5(6)
C36 C31 P1 123.4(6)
C14 C13 C9 118.7(7)
C14 C13 H13A 120.6
C9 C13 H13A 120.6
N4 C6 C5 121.1(6)
N4 C6 C1 120.0(8)
C5 C6 C1 118.9(8)
N2 C15 C14 123.2(7)
N2 C15 H15A 118.4
C14 C15 H15A 118.4
C13 C14 C15 119.6(7)
C13 C14 H14A 120.2
C15 C14 H14A 120.2
C2 C4 C5 119.1(10)
C2 C4 H4B 120.5
C5 C4 H4B 120.5
C44 C43 P2 114.2(6)
C44 C43 H43A 108.7
P2 C43 H43A 108.7
C44 C43 H43B 108.7
P2 C43 H43B 108.7
H43A C43 H43B 107.6
C39 C38 C37 114.7(10)
C39 C38 P1 121.8(8)
C37 C38 P1 123.3(7)
C44 C45 P1 113.7(6)
C44 C45 H45A 108.8
P1 C45 H45A 108.8
C44 C45 H45B 108.8
P1 C45 H45B 108.8
H45A C45 H45B 107.7
C45 C44 C43 116.2(7)
C45 C44 H44A 108.2
C43 C44 H44A 108.2
C45 C44 H44B 108.2
C43 C44 H44B 108.2
H44A C44 H44B 107.4
C35 C36 C31 120.2(9)
C35 C36 H36A 119.9
C31 C36 H36A 119.9
C3 C1 C6 120.1(10)
C3 C1 H1A 120.0
C6 C1 H1A 120.0
F2 C47 F3 116.3(13)
F2 C47 F1 110.6(12)
F3 C47 F1 99.8(7)
F2 C47 S1 113.1(8)
F3 C47 S1 115.3(7)
F1 C47 S1 99.3(8)
C2 C3 C1 120.1(8)
C2 C3 H3C 120.0
C1 C3 H3C 120.0
C4 C2 C3 122.8(9)
C4 C2 H2A 118.6
C3 C2 H2A 118.6
C30 C29 C28 126.7(13)
C30 C29 H29A 116.6
C28 C29 H29A 116.6
C25 C26 C27 119.0(11)
C25 C26 P2 125.2(11)
C27 C26 P2 115.5(10)
C33 C34 C35 120.0(9)
C33 C34 H34A 120.0
C35 C34 H34A 120.0
C20 C19 C24 112.4(11)
C20 C19 P2 130.0(11)
C24 C19 P2 117.7(8)
C42 C37 C38 119.9(10)
C42 C37 H37A 120.0
C38 C37 H37A 120.0
C31 C32 C33 121.0(10)
C31 C32 H32A 119.5
C33 C32 H32A 119.5
C21 C22 C20 112.5(12)
C21 C22 H22 123.8
C20 C22 H22 123.8
C37 C42 C41 119.8(12)
C37 C42 H42A 120.1
C41 C42 H42A 120.1
C26 C25 C30 122.6(14)
C26 C25 H25 118.7
C30 C25 H25 118.7
C28 C27 C26 120.1(14)
C28 C27 H27A 120.0
C26 C27 H27A 120.0
C38 C39 C40 123.3(11)
C38 C39 H39A 118.4
C40 C39 H39A 118.4
C29 C30 C25 115.8(14)
C29 C30 H30 122.1
C25 C30 H30 122.1
C36 C35 C34 120.0(9)
C36 C35 H35A 120.0
C34 C35 H35A 120.0
C40 C41 C42 123.1(13)
C40 C41 H41A 118.4
C42 C41 H41A 118.4
C46 O4 H4 109.5
C34 C33 C32 119.7(11)
C34 C33 H33A 120.1
C32 C33 H33A 120.1
C41 C40 C39 118.0(12)
C41 C40 H40A 121.0
C39 C40 H40A 121.0
C23 C24 C19 128.6(14)
C23 C24 H24A 115.7
C19 C24 H24A 115.7
C23 C21 C22 131.9(16)
C23 C21 H21A 114.0
C22 C21 H21A 114.0
C27 C28 C29 115.8(15)
C27 C28 H28A 122.1
C29 C28 H28A 122.1
C21 C23 C24 110.7(17)
C21 C23 H23A 124.6
C24 C23 H23A 124.6
C19 C20 C22 123.8(13)
C19 C20 H20 118.1
C22 C20 H20 118.1
O4 C46 H46A 109.5
O4 C46 H46B 109.5
H46A C46 H46B 109.5
O4 C46 H46C 109.5
H46A C46 H46C 109.5
H46B C46 H46C 109.5

loop_
_geom_bond_atom_site_label_1
_geom_bond_atom_site_label_2
_geom_bond_distance
Cu01 N1 2.062(5)
Cu01 N2 2.086(6)
Cu01 P1 2.239(2)
Cu01 P2 2.239(2)
P1 C31 1.819(8)
P1 C45 1.827(9)
P1 C38 1.860(10)
P2 C26 1.806(11)
P2 C43 1.830(11)
P2 C19 1.846(11)
S1 O1 1.309(9)
S1 O3 1.324(9)
S1 O2 1.439(11)
S1 C47 1.897(11)
N1 C18 1.342(8)
N1 C11 1.354(8)
N2 C15 1.345(9)
N2 C12 1.358(8)
N3 C8 1.327(9)
N3 C5 1.373(10)
N4 C7 1.325(8)
N4 C6 1.364(10)
C10 C16 1.398(9)
C10 C11 1.408(8)
C10 C7 1.454(9)
F3 C47 1.311(12)
C12 C9 1.408(9)
C12 C11 1.446(9)
C7 C8 1.434(10)
C8 C9 1.458(9)
C9 C13 1.386(10)
C18 C17 1.399(10)
C18 H18A 0.9500
F1 C47 1.431(15)
C16 C17 1.362(11)
C16 H16A 0.9500
C17 H17A 0.9500
C5 C4 1.418(11)
C5 C6 1.419(12)
C31 C32 1.381(13)
C31 C36 1.390(12)
C13 C14 1.378(11)
C13 H13A 0.9500
C6 C1 1.425(11)
C15 C14 1.381(11)
C15 H15A 0.9500
C14 H14A 0.9500
C4 C2 1.368(13)
C4 H4B 0.9500
C43 C44 1.557(16)
C43 H43A 0.9900
C43 H43B 0.9900
C38 C39 1.357(15)
C38 C37 1.455(14)
C45 C44 1.535(16)
C45 H45A 0.9900
C45 H45B 0.9900
C44 H44A 0.9900
C44 H44B 0.9900
C36 C35 1.381(13)
C36 H36A 0.9500
C1 C3 1.372(15)
C1 H1A 0.9500
C47 F2 1.177(12)
C3 C2 1.369(16)
C3 H3C 0.9500
C2 H2A 0.9500
C29 C30 1.34(2)
C29 C28 1.41(2)
C29 H29A 0.9500
C26 C25 1.317(18)
C26 C27 1.485(19)
C34 C33 1.367(16)
C34 C35 1.396(16)
C34 H34A 0.9500
C19 C20 1.374(15)
C19 C24 1.406(18)
C37 C42 1.363(15)
C37 H37A 0.9500
C32 C33 1.388(14)
C32 H32A 0.9500
C22 C21 1.382(19)
C22 C20 1.416(9)
C22 H22 0.9500
C42 C41 1.363(17)
C42 H42A 0.9500
C25 C30 1.413(9)
C25 H25 0.9500
C27 C28 1.347(16)
C27 H27A 0.9500
C39 C40 1.422(17)
C39 H39A 0.9500
C30 H30 0.9500
C35 H35A 0.9500
C41 C40 1.278(17)
C41 H41A 0.9500
O4 C46 1.481(9)
O4 H4 0.8400
C33 H33A 0.9500
C40 H40A 0.9500
C24 C23 1.384(16)
C24 H24A 0.9500
C21 C23 1.27(2)
C21 H21A 0.9500
C28 H28A 0.9500
C23 H23A 0.9500
C20 H20 0.9500
C46 H46A 0.9800
C46 H46B 0.9800
C46 H46C 0.9800

loop_
_geom_torsion_atom_site_label_1
_geom_torsion_atom_site_label_2
_geom_torsion_atom_site_label_3
_geom_torsion_atom_site_label_4
_geom_torsion
N1 Cu01 P1 C31 -143.0(3)
N2 Cu01 P1 C31 -44.4(4)
P2 Cu01 P1 C31 93.6(3)
N1 Cu01 P1 C45 102.8(4)
N2 Cu01 P1 C45 -158.6(4)
P2 Cu01 P1 C45 -20.6(3)
N1 Cu01 P1 C38 -17.8(4)
N2 Cu01 P1 C38 80.8(4)
P2 Cu01 P1 C38 -141.1(4)
N1 Cu01 P2 C26 5.9(6)
N2 Cu01 P2 C26 -83.4(6)
P1 Cu01 P2 C26 134.9(6)
N1 Cu01 P2 C43 -108.0(4)
N2 Cu01 P2 C43 162.7(4)
P1 Cu01 P2 C43 21.0(3)
N1 Cu01 P2 C19 133.8(4)
N2 Cu01 P2 C19 44.5(4)
P1 Cu01 P2 C19 -97.2(3)
N2 Cu01 N1 C18 -179.9(6)
P1 Cu01 N1 C18 -55.8(6)
P2 Cu01 N1 C18 64.8(6)
N2 Cu01 N1 C11 5.9(4)
P1 Cu01 N1 C11 129.9(4)
P2 Cu01 N1 C11 -109.4(4)
N1 Cu01 N2 C15 179.3(8)
P1 Cu01 N2 C15 60.5(8)
P2 Cu01 N2 C15 -72.9(8)
N1 Cu01 N2 C12 -6.3(5)
P1 Cu01 N2 C12 -125.1(4)
P2 Cu01 N2 C12 101.5(5)
C15 N2 C12 C9 1.5(10)
Cu01 N2 C12 C9 -173.7(5)
C15 N2 C12 C11 -179.0(7)
Cu01 N2 C12 C11 5.8(7)
C18 N1 C11 C10 1.0(9)
Cu01 N1 C11 C10 175.9(5)
C18 N1 C11 C12 -179.5(6)
Cu01 N1 C11 C12 -4.6(7)
C16 C10 C11 N1 -0.6(9)
C7 C10 C11 N1 -179.5(6)
C16 C10 C11 C12 179.9(6)
C7 C10 C11 C12 1.0(9)
N2 C12 C11 N1 -0.9(9)
C9 C12 C11 N1 178.6(6)
N2 C12 C11 C10 178.6(6)
C9 C12 C11 C10 -1.9(9)
C6 N4 C7 C8 1.0(10)
C6 N4 C7 C10 -179.0(6)
C16 C10 C7 N4 1.7(10)
C11 C10 C7 N4 -179.5(6)
C16 C10 C7 C8 -178.3(6)
C11 C10 C7 C8 0.5(9)
C5 N3 C8 C7 -0.2(10)
C5 N3 C8 C9 -179.6(6)
N4 C7 C8 N3 -0.6(11)
C10 C7 C8 N3 179.4(6)
N4 C7 C8 C9 178.8(6)
C10 C7 C8 C9 -1.2(10)
N2 C12 C9 C13 0.0(11)
C11 C12 C9 C13 -179.5(7)
N2 C12 C9 C8 -179.4(6)
C11 C12 C9 C8 1.1(10)
N3 C8 C9 C13 0.5(11)
C7 C8 C9 C13 -178.9(7)
N3 C8 C9 C12 179.8(6)
C7 C8 C9 C12 0.4(10)
C11 N1 C18 C17 -1.2(11)
Cu01 N1 C18 C17 -175.2(6)
C11 C10 C16 C17 0.5(10)
C7 C10 C16 C17 179.3(7)
C10 C16 C17 C18 -0.7(11)
N1 C18 C17 C16 1.1(12)
C8 N3 C5 C4 179.9(7)
C8 N3 C5 C6 0.5(11)
C45 P1 C31 C32 101.6(8)
C38 P1 C31 C32 -151.4(8)
Cu01 P1 C31 C32 -18.5(9)
C45 P1 C31 C36 -76.0(8)
C38 P1 C31 C36 30.9(8)
Cu01 P1 C31 C36 163.8(6)
C12 C9 C13 C14 -1.7(12)
C8 C9 C13 C14 177.7(8)
C7 N4 C6 C5 -0.7(11)
C7 N4 C6 C1 179.7(7)
N3 C5 C6 N4 -0.1(12)
C4 C5 C6 N4 -179.6(8)
N3 C5 C6 C1 179.6(7)
C4 C5 C6 C1 0.1(12)
C12 N2 C15 C14 -1.3(13)
Cu01 N2 C15 C14 172.8(7)
C9 C13 C14 C15 1.9(14)
N2 C15 C14 C13 -0.4(15)
N3 C5 C4 C2 179.6(8)
C6 C5 C4 C2 -0.9(13)
C26 P2 C43 C44 -167.7(7)
C19 P2 C43 C44 81.4(8)
Cu01 P2 C43 C44 -45.9(7)
C31 P1 C38 C39 -152.4(9)
C45 P1 C38 C39 -46.9(10)
Cu01 P1 C38 C39 77.7(10)
C31 P1 C38 C37 32.8(9)
C45 P1 C38 C37 138.3(8)
Cu01 P1 C38 C37 -97.0(7)
C31 P1 C45 C44 -77.4(7)
C38 P1 C45 C44 174.6(6)
Cu01 P1 C45 C44 44.8(7)
P1 C45 C44 C43 -78.1(9)
P2 C43 C44 C45 79.4(9)
C32 C31 C36 C35 -1.0(14)
P1 C31 C36 C35 176.6(8)
N4 C6 C1 C3 179.3(8)
C5 C6 C1 C3 -0.3(13)
O1 S1 C47 F2 51.3(15)
O3 S1 C47 F2 -175.3(15)
O2 S1 C47 F2 -71.1(15)
O1 S1 C47 F3 -171.5(10)
O3 S1 C47 F3 -38.0(13)
O2 S1 C47 F3 66.2(11)
O1 S1 C47 F1 -65.9(7)
O3 S1 C47 F1 67.5(10)
O2 S1 C47 F1 171.7(8)
C6 C1 C3 C2 1.4(14)
C5 C4 C2 C3 2.1(15)
C1 C3 C2 C4 -2.4(15)
C43 P2 C26 C25 -132.3(10)
C19 P2 C26 C25 -24.7(11)
Cu01 P2 C26 C25 108.7(9)
C43 P2 C26 C27 53.6(9)
C19 P2 C26 C27 161.2(8)
Cu01 P2 C26 C27 -65.4(9)
C26 P2 C19 C20 -51.1(11)
C43 P2 C19 C20 55.6(10)
Cu01 P2 C19 C20 177.7(8)
C26 P2 C19 C24 130.2(8)
C43 P2 C19 C24 -123.1(8)
Cu01 P2 C19 C24 -1.1(9)
C39 C38 C37 C42 3.9(14)
P1 C38 C37 C42 179.0(8)
C36 C31 C32 C33 0.8(17)
P1 C31 C32 C33 -177.0(10)
C38 C37 C42 C41 3.9(17)
C27 C26 C25 C30 -1.9(16)
P2 C26 C25 C30 -175.8(8)
C25 C26 C27 C28 -0.4(17)
P2 C26 C27 C28 174.1(9)
C37 C38 C39 C40 -4.5(18)
P1 C38 C39 C40 -179.7(11)
C28 C29 C30 C25 1.3(18)
C26 C25 C30 C29 1.5(17)
C31 C36 C35 C34 2.6(16)
C33 C34 C35 C36 -3.9(18)
C37 C42 C41 C40 -12(2)
C35 C34 C33 C32 4(2)
C31 C32 C33 C34 -2(2)
C42 C41 C40 C39 12(3)
C38 C39 C40 C41 -3(2)
C20 C19 C24 C23 1.0(16)
P2 C19 C24 C23 180.0(10)
C20 C22 C21 C23 -4(2)
C26 C27 C28 C29 2.8(17)
C30 C29 C28 C27 -3.5(19)
C22 C21 C23 C24 5(2)
C19 C24 C23 C21 -3.2(18)
C24 C19 C20 C22 0.0(15)
P2 C19 C20 C22 -178.8(8)
C21 C22 C20 C19 1.2(16)
